data_4027731
loop_
_publ_author_name
'Suman K Roy'
'Subhas Samanta'
'Mominul Sinan'
'Pradip Ghosh'
'Sreebrata Goswami'

_publ_section_title
;
 Aerial Oxidation of Protonated Aromatic Amines. Isolation, X-ray
 Structure, and Redox and Spectral Characteristics of N- Containing Dyes
;
_journal_name_full 'Journal of Organic Chemistry'
_journal_page_first 10249
_journal_page_last 10259
_journal_paper_doi 10.1021/jo3019126
_journal_volume 77
_journal_year 2012
_chemical_formula_moiety 'C34 H30 N4 O4'
_chemical_formula_sum 'C34 H30 N4 O4'
_chemical_formula_weight 558.62
_chemical_name_systematic
;
 ?
;
_space_group_IT_number 14
_symmetry_cell_setting monoclinic
_symmetry_space_group_name_Hall '-P 2ybc'
_symmetry_space_group_name_H-M 'P 1 21/c 1'
_atom_sites_solution_hydrogens geom
_atom_sites_solution_primary direct
_atom_sites_solution_secondary difmap
_audit_creation_method SHELXL-97
_cell_angle_alpha 90.00
_cell_angle_beta 96.000(4)
_cell_angle_gamma 90.00
_cell_formula_units_Z 4
_cell_length_a 10.7635(18)
_cell_length_b 14.054(3)
_cell_length_c 18.836(3)
_cell_measurement_temperature 293(2)
_cell_volume 2833.7(9)
_computing_cell_refinement 'BRUKER APEX II'
_computing_data_collection 'BRUKER APEX II'
_computing_data_reduction 'BRUKER APEX SAINT'
_computing_molecular_graphics 'SHELXTL, PLATON'
_computing_publication_material 'MERCURY 2.2'
_computing_structure_refinement 'SHELXL-97 (Sheldrick, 1997)'
_computing_structure_solution 'SHELXS-97 (Sheldrick, 1990)'
_diffrn_ambient_temperature 293(2)
_diffrn_measured_fraction_theta_full 0.995
_diffrn_measured_fraction_theta_max 0.995
_diffrn_measurement_device_type 'BRUKER CCD AREA DETECTOR'
_diffrn_measurement_method 'OMEGA SCAN'
_diffrn_radiation_monochromator graphite
_diffrn_radiation_source 'fine-focus sealed tube'
_diffrn_radiation_type MoK\a
_diffrn_radiation_wavelength 0.71073
_diffrn_reflns_av_R_equivalents 0.0711
_diffrn_reflns_av_sigmaI/netI 0.0554
_diffrn_reflns_limit_h_max 13
_diffrn_reflns_limit_h_min -12
_diffrn_reflns_limit_k_max 17
_diffrn_reflns_limit_k_min -17
_diffrn_reflns_limit_l_max 23
_diffrn_reflns_limit_l_min -23
_diffrn_reflns_number 27130
_diffrn_reflns_theta_full 25.85
_diffrn_reflns_theta_max 25.85
_diffrn_reflns_theta_min 1.81
_exptl_absorpt_coefficient_mu 0.087
_exptl_absorpt_correction_T_max 0.9905
_exptl_absorpt_correction_T_min 0.9862
_exptl_absorpt_correction_type multi-scan
_exptl_absorpt_process_details SADABS
_exptl_crystal_colour PINK
_exptl_crystal_density_diffrn 1.309
_exptl_crystal_description BLOCK
_exptl_crystal_F_000 1176
_exptl_crystal_size_max 0.16
_exptl_crystal_size_mid 0.14
_exptl_crystal_size_min 0.11
_refine_diff_density_max 0.196
_refine_diff_density_min -0.240
_refine_diff_density_rms 0.050
_refine_ls_extinction_method none
_refine_ls_goodness_of_fit_ref 0.764
_refine_ls_hydrogen_treatment mixed
_refine_ls_matrix_type full
_refine_ls_number_parameters 383
_refine_ls_number_reflns 5459
_refine_ls_number_restraints 0
_refine_ls_restrained_S_all 0.764
_refine_ls_R_factor_all 0.0767
_refine_ls_R_factor_gt 0.0450
_refine_ls_shift/su_max 0.035
_refine_ls_shift/su_mean 0.002
_refine_ls_structure_factor_coef Fsqd
_refine_ls_weighting_details 'calc w=1/[\s^2^(Fo^2^)+(0.1000P)^2^+3.2917P] where P=(Fo^2^+2Fc^2^)/3'
_refine_ls_weighting_scheme calc
_refine_ls_wR_factor_gt 0.1168
_refine_ls_wR_factor_ref 0.1532
_reflns_number_gt 3685
_reflns_number_total 5459
_reflns_threshold_expression >2sigma(I)
_cod_data_source_file jo3019126_si_002_4.cif
_cod_data_source_block 1e
_cod_original_cell_volume 2833.7(8)
_cod_database_code 4027731

loop_
_symmetry_equiv_pos_as_xyz
'x, y, z'
'-x, y+1/2, -z+1/2'
'-x, -y, -z'
'x, -y-1/2, z-1/2'

loop_
_atom_site_label
_atom_site_type_symbol
_atom_site_fract_x
_atom_site_fract_y
_atom_site_fract_z
_atom_site_U_iso_or_equiv
_atom_site_adp_type
_atom_site_occupancy
_atom_site_symmetry_multiplicity
_atom_site_calc_flag
_atom_site_refinement_flags
H4' H 0.832(2) 0.3677(18) -0.1860(13) 0.039(7) Uiso 1 1 d .
N2 N 0.69794(16) 0.53689(12) 0.08223(9) 0.0264(4) Uani 1 1 d .
N1 N 0.55883(16) 0.61862(12) -0.03740(9) 0.0284(4) Uani 1 1 d .
N3 N 0.89847(16) 0.33917(12) -0.08436(9) 0.0280(4) Uani 1 1 d .
O1 O 0.48224(15) 0.74941(12) 0.23308(8) 0.0373(4) Uani 1 1 d .
C15 C 0.81952(19) 0.40459(14) -0.06783(11) 0.0252(4) Uani 1 1 d .
N4 N 0.77433(18) 0.41719(13) -0.19371(9) 0.0286(4) Uani 1 1 d .
O2 O 0.95440(15) 0.29866(12) 0.28354(8) 0.0380(4) Uani 1 1 d .
C17 C 0.6635(2) 0.52270(15) -0.11644(11) 0.0281(5) Uani 1 1 d .
H17 H 0.6181 0.5521 -0.1551 0.034 Uiso 1 1 calc R
O3 O 1.18539(16) 0.13573(11) 0.12966(9) 0.0419(4) Uani 1 1 d .
C18 C 0.64344(19) 0.55254(14) -0.04579(11) 0.0262(5) Uani 1 1 d .
C6 C 0.61168(19) 0.60792(14) 0.09265(11) 0.0261(5) Uani 1 1 d .
C5 C 0.5948(2) 0.64158(15) 0.16131(12) 0.0288(5) Uani 1 1 d .
H5 H 0.6432 0.6177 0.2011 0.035 Uiso 1 1 calc R
C14 C 0.79578(19) 0.43220(15) 0.00260(11) 0.0269(5) Uani 1 1 d .
H14 H 0.8358 0.3999 0.0416 0.032 Uiso 1 1 calc R
C1 C 0.54151(19) 0.64617(14) 0.03148(11) 0.0270(5) Uani 1 1 d .
C13 C 0.71564(19) 0.50496(14) 0.01419(11) 0.0249(4) Uani 1 1 d .
O4 O 0.68079(16) 0.50899(12) -0.48336(8) 0.0404(4) Uani 1 1 d .
C16 C 0.74644(19) 0.45295(14) -0.12947(11) 0.0251(4) Uani 1 1 d .
C7 C 0.76378(19) 0.48544(14) 0.14159(10) 0.0244(4) Uani 1 1 d .
C2 C 0.4497(2) 0.71523(15) 0.04202(12) 0.0298(5) Uani 1 1 d .
H2 H 0.4010 0.7400 0.0027 0.036 Uiso 1 1 calc R
C4 C 0.5053(2) 0.71078(15) 0.16901(12) 0.0298(5) Uani 1 1 d .
C10 C 0.8973(2) 0.36489(15) 0.23777(11) 0.0281(5) Uani 1 1 d .
C22 C 1.1161(2) 0.18178(16) 0.07427(11) 0.0307(5) Uani 1 1 d .
C19 C 0.97323(19) 0.28920(14) -0.03027(11) 0.0258(4) Uani 1 1 d .
C25 C 0.7411(2) 0.44501(15) -0.26491(11) 0.0277(5) Uani 1 1 d .
C12 C 0.7023(2) 0.41064(15) 0.17195(11) 0.0284(5) Uani 1 1 d .
H12 H 0.6175 0.4005 0.1592 0.034 Uiso 1 1 calc R
C21 C 1.1203(2) 0.28097(16) 0.07594(12) 0.0330(5) Uani 1 1 d .
H21 H 1.1706 0.3118 0.1120 0.040 Uiso 1 1 calc R
C3 C 0.4311(2) 0.74637(16) 0.10904(12) 0.0322(5) Uani 1 1 d .
H3 H 0.3693 0.7911 0.1148 0.039 Uiso 1 1 calc R
C8 C 0.8897(2) 0.50160(15) 0.16054(11) 0.0273(5) Uani 1 1 d .
H8 H 0.9289 0.5530 0.1412 0.033 Uiso 1 1 calc R
C9 C 0.9578(2) 0.44093(15) 0.20857(11) 0.0290(5) Uani 1 1 d .
H9 H 1.0427 0.4511 0.2210 0.035 Uiso 1 1 calc R
C20 C 1.0505(2) 0.33348(15) 0.02441(12) 0.0314(5) Uani 1 1 d .
H20 H 1.0548 0.3995 0.0260 0.038 Uiso 1 1 calc R
C27 C 0.7748(2) 0.41621(17) -0.38869(12) 0.0378(6) Uani 1 1 d .
H27 H 0.8122 0.3804 -0.4221 0.045 Uiso 1 1 calc R
C23 C 1.0459(2) 0.13650(16) 0.01828(13) 0.0362(5) Uani 1 1 d .
H23 H 1.0457 0.0704 0.0153 0.043 Uiso 1 1 calc R
C24 C 0.9756(2) 0.19002(16) -0.03351(12) 0.0336(5) Uani 1 1 d .
H24 H 0.9292 0.1591 -0.0711 0.040 Uiso 1 1 calc R
C11 C 0.7687(2) 0.35169(15) 0.22118(11) 0.0301(5) Uani 1 1 d .
H11 H 0.7279 0.3034 0.2432 0.036 Uiso 1 1 calc R
C28 C 0.6961(2) 0.49143(16) -0.41114(11) 0.0327(5) Uani 1 1 d .
C26 C 0.7976(2) 0.39448(16) -0.31705(12) 0.0332(5) Uani 1 1 d .
H26 H 0.8519 0.3449 -0.3030 0.040 Uiso 1 1 calc R
C31 C 0.5507(3) 0.71260(19) 0.29626(13) 0.0444(6) Uani 1 1 d .
H31A H 0.5261 0.7455 0.3372 0.067 Uiso 1 1 calc R
H31B H 0.6385 0.7217 0.2936 0.067 Uiso 1 1 calc R
H31C H 0.5335 0.6459 0.3004 0.067 Uiso 1 1 calc R
C30 C 0.6605(2) 0.51901(17) -0.28825(12) 0.0391(6) Uani 1 1 d .
H30 H 0.6204 0.5535 -0.2552 0.047 Uiso 1 1 calc R
C33 C 1.1692(3) 0.03484(17) 0.13505(14) 0.0470(6) Uani 1 1 d .
H33A H 1.2220 0.0111 0.1754 0.070 Uiso 1 1 calc R
H33B H 1.1911 0.0048 0.0923 0.070 Uiso 1 1 calc R
H33C H 1.0835 0.0211 0.1410 0.070 Uiso 1 1 calc R
C29 C 0.6392(2) 0.54195(18) -0.36065(12) 0.0397(6) Uani 1 1 d .
H29 H 0.5859 0.5920 -0.3751 0.048 Uiso 1 1 calc R
C32 C 1.0873(2) 0.3043(2) 0.29974(14) 0.0487(7) Uani 1 1 d .
H32A H 1.1152 0.2541 0.3322 0.073 Uiso 1 1 calc R
H32B H 1.1091 0.3647 0.3214 0.073 Uiso 1 1 calc R
H32C H 1.1267 0.2979 0.2565 0.073 Uiso 1 1 calc R
C34 C 0.6138(3) 0.59389(19) -0.50589(14) 0.0457(6) Uani 1 1 d .
H34A H 0.6087 0.5991 -0.5569 0.068 Uiso 1 1 calc R
H34B H 0.6568 0.6483 -0.4845 0.068 Uiso 1 1 calc R
H34C H 0.5311 0.5911 -0.4913 0.068 Uiso 1 1 calc R

loop_
_atom_site_aniso_label
_atom_site_aniso_U_11
_atom_site_aniso_U_22
_atom_site_aniso_U_33
_atom_site_aniso_U_23
_atom_site_aniso_U_13
_atom_site_aniso_U_12
N2 0.0264(9) 0.0243(9) 0.0286(9) -0.0012(7) 0.0032(7) 0.0014(7)
N1 0.0263(9) 0.0267(9) 0.0323(10) 0.0003(7) 0.0037(7) 0.0018(7)
N3 0.0288(10) 0.0248(9) 0.0307(9) -0.0004(7) 0.0053(7) 0.0003(7)
O1 0.0368(9) 0.0388(9) 0.0364(9) -0.0090(7) 0.0041(7) 0.0092(7)
C15 0.0209(10) 0.0222(10) 0.0325(11) 0.0004(8) 0.0036(8) -0.0047(8)
N4 0.0309(10) 0.0277(10) 0.0274(10) -0.0004(7) 0.0040(8) 0.0026(8)
O2 0.0363(9) 0.0402(9) 0.0363(9) 0.0131(7) -0.0023(7) 0.0010(7)
C17 0.0283(11) 0.0281(11) 0.0277(11) 0.0010(9) 0.0028(9) -0.0031(9)
O3 0.0492(11) 0.0326(9) 0.0416(10) 0.0075(7) -0.0057(8) -0.0006(8)
C18 0.0232(11) 0.0239(10) 0.0312(11) 0.0000(8) 0.0018(9) -0.0045(8)
C6 0.0224(11) 0.0219(10) 0.0344(12) -0.0005(8) 0.0053(9) -0.0023(8)
C5 0.0261(11) 0.0277(11) 0.0325(11) -0.0033(9) 0.0033(9) -0.0012(9)
C14 0.0264(11) 0.0260(11) 0.0279(11) 0.0009(8) 0.0008(8) -0.0003(9)
C1 0.0237(11) 0.0239(11) 0.0332(11) -0.0010(9) 0.0020(9) -0.0043(8)
C13 0.0229(10) 0.0238(10) 0.0279(11) -0.0008(8) 0.0032(8) -0.0046(8)
O4 0.0456(10) 0.0469(10) 0.0290(8) 0.0048(7) 0.0055(7) 0.0114(8)
C16 0.0223(11) 0.0249(10) 0.0282(11) -0.0003(8) 0.0033(8) -0.0062(8)
C7 0.0259(11) 0.0224(10) 0.0252(10) -0.0029(8) 0.0042(8) 0.0022(8)
C2 0.0261(11) 0.0252(11) 0.0381(12) 0.0018(9) 0.0033(9) 0.0007(9)
C4 0.0271(11) 0.0282(11) 0.0348(12) -0.0056(9) 0.0071(9) -0.0016(9)
C10 0.0314(12) 0.0289(11) 0.0241(10) -0.0004(8) 0.0029(9) 0.0009(9)
C22 0.0315(12) 0.0300(11) 0.0307(11) 0.0035(9) 0.0045(9) 0.0007(9)
C19 0.0264(11) 0.0251(10) 0.0270(10) 0.0002(8) 0.0085(8) 0.0002(8)
C25 0.0266(11) 0.0264(11) 0.0301(11) -0.0007(8) 0.0033(9) -0.0044(9)
C12 0.0225(11) 0.0288(11) 0.0346(12) -0.0016(9) 0.0057(9) -0.0007(9)
C21 0.0313(12) 0.0302(12) 0.0368(12) -0.0050(9) 0.0001(10) -0.0037(9)
C3 0.0259(11) 0.0269(11) 0.0443(13) -0.0021(9) 0.0056(10) 0.0031(9)
C8 0.0289(11) 0.0236(10) 0.0298(11) -0.0007(8) 0.0054(9) -0.0031(9)
C9 0.0247(11) 0.0338(12) 0.0285(11) -0.0022(9) 0.0025(9) -0.0033(9)
C20 0.0312(12) 0.0233(11) 0.0399(12) -0.0014(9) 0.0049(10) -0.0011(9)
C27 0.0435(14) 0.0374(13) 0.0339(13) -0.0030(10) 0.0107(10) 0.0070(11)
C23 0.0444(14) 0.0201(11) 0.0435(13) 0.0005(9) 0.0018(11) -0.0026(10)
C24 0.0404(13) 0.0263(11) 0.0334(12) -0.0048(9) 0.0005(10) -0.0027(10)
C11 0.0309(12) 0.0276(11) 0.0330(12) 0.0026(9) 0.0086(9) -0.0039(9)
C28 0.0344(12) 0.0375(13) 0.0262(11) 0.0006(9) 0.0026(9) -0.0004(10)
C26 0.0351(12) 0.0312(12) 0.0339(12) 0.0018(9) 0.0061(10) 0.0060(10)
C31 0.0492(16) 0.0468(15) 0.0364(13) -0.0104(11) 0.0010(11) 0.0117(12)
C30 0.0464(15) 0.0416(14) 0.0298(12) -0.0024(10) 0.0057(10) 0.0141(11)
C33 0.0579(17) 0.0339(13) 0.0489(15) 0.0140(11) 0.0048(13) -0.0009(12)
C29 0.0449(15) 0.0387(13) 0.0353(13) 0.0020(10) 0.0036(11) 0.0126(11)
C32 0.0351(14) 0.0623(18) 0.0478(15) 0.0186(13) -0.0001(11) 0.0097(12)
C34 0.0489(15) 0.0510(16) 0.0376(14) 0.0116(11) 0.0071(11) 0.0133(12)

loop_
_atom_type_symbol
_atom_type_description
_atom_type_scat_dispersion_real
_atom_type_scat_dispersion_imag
_atom_type_scat_source
C C 0.0033 0.0016 'International Tables Vol C Tables 4.2.6.8 and 6.1.1.4'
H H 0.0000 0.0000 'International Tables Vol C Tables 4.2.6.8 and 6.1.1.4'
N N 0.0061 0.0033 'International Tables Vol C Tables 4.2.6.8 and 6.1.1.4'
O O 0.0106 0.0060 'International Tables Vol C Tables 4.2.6.8 and 6.1.1.4'

loop_
_geom_angle_atom_site_label_1
_geom_angle_atom_site_label_2
_geom_angle_atom_site_label_3
_geom_angle
C6 N2 C13 121.31(18)
C6 N2 C7 121.85(17)
C13 N2 C7 116.51(16)
C18 N1 C1 118.06(18)
C15 N3 C19 120.68(17)
C4 O1 C31 117.70(17)
N3 C15 C14 126.4(2)
N3 C15 C16 115.81(18)
C14 C15 C16 117.79(18)
C16 N4 C25 132.97(19)
C10 O2 C32 117.94(18)
C16 C17 C18 122.8(2)
C22 O3 C33 117.22(18)
N1 C18 C17 119.31(19)
N1 C18 C13 123.04(19)
C17 C18 C13 117.61(19)
N2 C6 C5 121.54(19)
N2 C6 C1 117.69(18)
C5 C6 C1 120.77(19)
C4 C5 C6 119.3(2)
C13 C14 C15 121.78(19)
N1 C1 C2 119.20(19)
N1 C1 C6 122.92(19)
C2 C1 C6 117.87(19)
C14 C13 N2 122.49(19)
C14 C13 C18 120.68(19)
N2 C13 C18 116.83(18)
C28 O4 C34 116.49(18)
C17 C16 N4 129.0(2)
C17 C16 C15 119.16(18)
N4 C16 C15 111.86(18)
C8 C7 C12 120.75(19)
C8 C7 N2 120.19(18)
C12 C7 N2 118.43(18)
C3 C2 C1 121.3(2)
O1 C4 C5 124.2(2)
O1 C4 C3 115.26(19)
C5 C4 C3 120.5(2)
O2 C10 C11 114.76(18)
O2 C10 C9 124.86(19)
C11 C10 C9 120.4(2)
O3 C22 C23 124.7(2)
O3 C22 C21 116.0(2)
C23 C22 C21 119.3(2)
C24 C19 C20 117.6(2)
C24 C19 N3 118.37(19)
C20 C19 N3 123.90(18)
C30 C25 C26 117.2(2)
C30 C25 N4 126.5(2)
C26 C25 N4 116.21(19)
C11 C12 C7 119.4(2)
C20 C21 C22 120.3(2)
C2 C3 C4 120.1(2)
C7 C8 C9 120.11(19)
C8 C9 C10 119.3(2)
C21 C20 C19 121.2(2)
C26 C27 C28 120.3(2)
C22 C23 C24 119.9(2)
C23 C24 C19 121.4(2)
C12 C11 C10 119.98(19)
C29 C28 O4 125.0(2)
C29 C28 C27 118.7(2)
O4 C28 C27 116.3(2)
C27 C26 C25 121.8(2)
C25 C30 C29 120.8(2)
C28 C29 C30 121.0(2)

loop_
_geom_bond_atom_site_label_1
_geom_bond_atom_site_label_2
_geom_bond_distance
N2 C6 1.391(3)
N2 C13 1.390(3)
N2 C7 1.453(3)
N1 C18 1.322(3)
N1 C1 1.385(3)
N3 C15 1.311(3)
N3 C19 1.417(3)
O1 C4 1.370(3)
O1 C31 1.430(3)
C15 C14 1.431(3)
C15 C16 1.496(3)
N4 C16 1.372(3)
N4 C25 1.407(3)
O2 C10 1.370(3)
O2 C32 1.434(3)
C17 C16 1.365(3)
C17 C18 1.433(3)
O3 C22 1.379(3)
O3 C33 1.434(3)
C18 C13 1.464(3)
C6 C5 1.406(3)
C6 C1 1.416(3)
C5 C4 1.387(3)
C14 C13 1.370(3)
C1 C2 1.414(3)
O4 C28 1.375(3)
O4 C34 1.435(3)
C7 C8 1.384(3)
C7 C12 1.396(3)
C2 C3 1.370(3)
C4 C3 1.406(3)
C10 C11 1.399(3)
C10 C9 1.394(3)
C22 C23 1.386(3)
C22 C21 1.395(3)
C19 C24 1.396(3)
C19 C20 1.400(3)
C25 C30 1.396(3)
C25 C26 1.401(3)
C12 C11 1.385(3)
C21 C20 1.378(3)
C8 C9 1.395(3)
C27 C26 1.380(3)
C27 C28 1.393(3)
C23 C24 1.391(3)
C28 C29 1.380(3)
C30 C29 1.397(3)

loop_
_cod_related_entry_id
_cod_related_entry_database
_cod_related_entry_code
1 ChemSpider 9653330
